data_7023314
loop_
_publ_author_name
'Naziruddin, Abbas Raja'
'Huang, Zhao-Jiunn'
'Lai, Wei-Chih'
'Lin, Wan-Jung'
'Hwang, Wen-Shu'

_publ_section_title
;
 Ruthenium(II) carbonyl complexes bearing CCC-pincer bis-(carbene)
 ligands: synthesis, structures and activities toward recycle transfer
 hydrogenation reactions.
;
_journal_issue 36
_journal_name_full 'Dalton transactions (Cambridge, England : 2003)'
_journal_page_first 13161
_journal_page_last 13171
_journal_paper_doi 10.1039/c3dt51161h
_journal_volume 42
_journal_year 2013
_chemical_formula_sum 'C26 H31 F6 N6 O2 P Ru'
_chemical_formula_weight 705.61
_chemical_name_systematic
; 
 ? 
;
_space_group_IT_number 2
_symmetry_cell_setting triclinic
_symmetry_space_group_name_Hall '-P 1'
_symmetry_space_group_name_H-M 'P -1'
_atom_sites_solution_hydrogens geom
_atom_sites_solution_primary direct
_atom_sites_solution_secondary difmap
_audit_creation_method SHELXL-97
_cell_angle_alpha 84.505(2)
_cell_angle_beta 89.649(2)
_cell_angle_gamma 81.020(2)
_cell_formula_units_Z 2
_cell_length_a 8.6684(4)
_cell_length_b 11.7651(5)
_cell_length_c 15.6709(6)
_cell_measurement_reflns_used 9925
_cell_measurement_temperature 296(2)
_cell_measurement_theta_max 30.57
_cell_measurement_theta_min 2.29
_cell_volume 1571.28(12)
_computing_cell_refinement 'Bruker SAINT'
_computing_data_collection 'Bruker APEX2'
_computing_data_reduction 'Bruker SAINT'
_computing_molecular_graphics 'Bruker SHELXTL'
_computing_publication_material 'Bruker SHELXTL'
_computing_structure_refinement 'SHELXL-97 (Sheldrick, 2008)'
_computing_structure_solution 'SHELXS-97 (Sheldrick, 2008)'
_diffrn_ambient_temperature 296(2)
_diffrn_measured_fraction_theta_full 0.991
_diffrn_measured_fraction_theta_max 0.991
_diffrn_measurement_device_type 'Bruker APEX-II CCD'
_diffrn_measurement_method '\f and \w scans'
_diffrn_radiation_monochromator graphite
_diffrn_radiation_source 'fine-focus sealed tube'
_diffrn_radiation_type MoK\a
_diffrn_radiation_wavelength 0.71073
_diffrn_reflns_av_R_equivalents 0.0373
_diffrn_reflns_av_sigmaI/netI 0.0365
_diffrn_reflns_limit_h_max 12
_diffrn_reflns_limit_h_min -12
_diffrn_reflns_limit_k_max 16
_diffrn_reflns_limit_k_min -16
_diffrn_reflns_limit_l_max 22
_diffrn_reflns_limit_l_min -22
_diffrn_reflns_number 33472
_diffrn_reflns_theta_full 30.81
_diffrn_reflns_theta_max 30.81
_diffrn_reflns_theta_min 1.76
_exptl_absorpt_coefficient_mu 0.619
_exptl_absorpt_correction_T_max 0.8714
_exptl_absorpt_correction_T_min 0.7407
_exptl_absorpt_correction_type multi-scan
_exptl_absorpt_process_details SADABS
_exptl_crystal_colour colourless
_exptl_crystal_density_diffrn 1.491
_exptl_crystal_density_method 'not measured'
_exptl_crystal_description block
_exptl_crystal_F_000 716
_exptl_crystal_size_max 0.521
_exptl_crystal_size_mid 0.278
_exptl_crystal_size_min 0.231
_refine_diff_density_max 0.729
_refine_diff_density_min -0.487
_refine_diff_density_rms 0.069
_refine_ls_extinction_method none
_refine_ls_goodness_of_fit_ref 1.026
_refine_ls_hydrogen_treatment constr
_refine_ls_matrix_type full
_refine_ls_number_parameters 408
_refine_ls_number_reflns 9774
_refine_ls_number_restraints 36
_refine_ls_restrained_S_all 1.037
_refine_ls_R_factor_all 0.0580
_refine_ls_R_factor_gt 0.0405
_refine_ls_shift/su_max 0.001
_refine_ls_shift/su_mean 0.000
_refine_ls_structure_factor_coef Fsqd
_refine_ls_weighting_details 'calc w=1/[\s^2^(Fo^2^)+(0.0646P)^2^+0.3924P] where P=(Fo^2^+2Fc^2^)/3'
_refine_ls_weighting_scheme calc
_refine_ls_wR_factor_gt 0.1063
_refine_ls_wR_factor_ref 0.1161
_reflns_number_gt 7737
_reflns_number_total 9774
_reflns_threshold_expression >2sigma(I)
_cod_data_source_file c3dt51161h.txt
_cod_data_source_block 1
_cod_depositor_comments
;
The following automatic conversions were performed:

'_symmetry_cell_setting' value 'Triclinic' changed to 'triclinic'
according to /home/saulius/struct/CIF-dictionaries/cif_core.dic
dictionary named 'cif_core.dic' version 2.4.2 from 2011-04-26.

Automatic conversion script
Id: cif_fix_values 1891 2012-01-12 08:04:46Z andrius 
;
_cod_original_sg_symbol_H-M 'P-1   '
_cod_database_code 7023314

loop_
_symmetry_equiv_pos_as_xyz
'x, y, z'
'-x, -y, -z'

loop_
_atom_site_label
_atom_site_type_symbol
_atom_site_fract_x
_atom_site_fract_y
_atom_site_fract_z
_atom_site_U_iso_or_equiv
_atom_site_adp_type
_atom_site_occupancy
_atom_site_symmetry_multiplicity
_atom_site_calc_flag
_atom_site_refinement_flags
_atom_site_disorder_assembly
_atom_site_disorder_group
Ru1 Ru 0.47906(2) 0.478023(16) 0.283010(10) 0.03833(7) Uani 1 1 d . A 1
O1 O 0.8107(3) 0.4046(3) 0.35961(16) 0.0835(7) Uani 1 1 d . A 1
O2 O 0.3385(3) 0.5340(2) 0.45178(13) 0.0741(6) Uani 1 1 d . A 1
N1 N 0.3263(2) 0.70492(19) 0.20208(13) 0.0482(5) Uani 1 1 d . A 1
N2 N 0.5508(3) 0.74005(19) 0.23894(13) 0.0485(5) Uani 1 1 d . A 1
N3 N 0.4326(3) 0.2082(2) 0.31686(16) 0.0634(6) Uani 1 1 d . A 1
N4 N 0.2438(3) 0.3282(2) 0.25618(15) 0.0578(6) Uani 1 1 d . A 1
N5 N 0.5711(2) 0.44011(18) 0.16280(12) 0.0438(4) Uani 1 1 d . A 1
C1 C 0.4643(3) 0.6550(2) 0.24113(14) 0.0411(5) Uani 1 1 d . A 1
C2 C 0.4682(4) 0.8422(3) 0.1987(2) 0.0644(7) Uani 1 1 d . A 1
H2 H 0.5036 0.9130 0.1895 0.077 Uiso 1 1 calc R A 1
C3 C 0.3291(4) 0.8196(3) 0.17596(19) 0.0629(7) Uani 1 1 d . A 1
H3 H 0.2492 0.8714 0.1478 0.075 Uiso 1 1 calc R A 1
C4 C 0.2122(3) 0.6319(3) 0.19165(15) 0.0485(5) Uani 1 1 d . A 1
C5 C 0.1714(3) 0.4378(3) 0.21887(16) 0.0550(6) Uani 1 1 d . A 1
C6 C 0.0275(3) 0.4641(4) 0.1758(2) 0.0717(9) Uani 1 1 d . A 1
H6 H -0.0344 0.4073 0.1702 0.086 Uiso 1 1 calc R A 1
C7 C -0.0197(3) 0.5754(4) 0.1421(2) 0.0763(10) Uani 1 1 d . A 1
H7 H -0.1154 0.5936 0.1135 0.092 Uiso 1 1 calc R A 1
C8 C 0.0690(3) 0.6617(3) 0.14870(18) 0.0643(8) Uani 1 1 d . A 1
H8 H 0.0346 0.7370 0.1254 0.077 Uiso 1 1 calc R A 1
C9 C 0.3905(3) 0.3205(2) 0.29007(15) 0.0507(6) Uani 1 1 d . A 1
C10 C 0.3136(6) 0.1472(3) 0.3000(3) 0.0867(12) Uani 1 1 d . A 1
H10 H 0.3156 0.0681 0.3127 0.104 Uiso 1 1 calc R A 1
C11 C 0.1965(5) 0.2209(4) 0.2628(3) 0.0851(12) Uani 1 1 d . A 1
H11 H 0.1015 0.2038 0.2448 0.102 Uiso 1 1 calc R A 1
C12 C 0.5803(5) 0.1584(3) 0.3577(2) 0.0748(9) Uani 1 1 d . A 1
H12A H 0.6627 0.1956 0.3305 0.090 Uiso 1 1 calc R A 1
H12B H 0.6022 0.0769 0.3491 0.090 Uiso 1 1 calc R A 1
C13 C 0.5822(4) 0.1711(3) 0.4525(2) 0.0759(9) Uani 1 1 d U A 1
H13A H 0.4991 0.1350 0.4799 0.091 Uiso 1 1 calc R A 1
H13B H 0.5628 0.2526 0.4614 0.091 Uiso 1 1 calc R A 1
C14 C 0.7393(6) 0.1155(4) 0.4943(3) 0.1009(13) Uani 1 1 d U A 1
H14A H 0.7528 0.0326 0.4912 0.121 Uiso 1 1 calc R A 1
H14B H 0.8233 0.1450 0.4624 0.121 Uiso 1 1 calc R A 1
C15 C 0.7495(7) 0.1395(5) 0.5858(4) 0.1251(19) Uani 1 1 d U A 1
H15A H 0.6608 0.1174 0.6163 0.188 Uiso 1 1 calc R A 1
H15B H 0.7508 0.2205 0.5885 0.188 Uiso 1 1 calc R A 1
H15C H 0.8436 0.0959 0.6113 0.188 Uiso 1 1 calc R A 1
C16 C 0.6897(3) 0.4324(2) 0.33177(16) 0.0501(6) Uani 1 1 d . A 1
C17 C 0.3932(3) 0.5126(2) 0.38846(15) 0.0468(5) Uani 1 1 d . A 1
C18 C 0.7082(3) 0.7267(3) 0.27455(19) 0.0578(7) Uani 1 1 d . A 1
H18A H 0.7646 0.7825 0.2436 0.069 Uiso 1 1 calc R A 1
H18B H 0.7624 0.6500 0.2662 0.069 Uiso 1 1 calc R A 1
C19 C 0.7096(4) 0.7433(4) 0.3692(2) 0.0742(9) Uani 1 1 d U A 1
H19A H 0.6461 0.6922 0.3999 0.089 Uiso 1 1 calc R A 1
H19B H 0.6647 0.8223 0.3774 0.089 Uiso 1 1 calc R A 1
C20 C 0.8790(5) 0.7173(6) 0.4059(3) 0.1174(16) Uani 1 1 d U A 1
H20A H 0.9276 0.6419 0.3910 0.141 Uiso 1 1 calc R A 1
H20B H 0.9387 0.7742 0.3794 0.141 Uiso 1 1 calc R A 1
C21 C 0.8852(8) 0.7189(7) 0.4965(4) 0.165(3) Uani 1 1 d U A 1
H21A H 0.8132 0.6722 0.5228 0.247 Uiso 1 1 calc R A 1
H21B H 0.8574 0.7969 0.5109 0.247 Uiso 1 1 calc R A 1
H21C H 0.9891 0.6887 0.5169 0.247 Uiso 1 1 calc R A 1
C22 C 0.6274(3) 0.4174(2) 0.10020(15) 0.0452(5) Uani 1 1 d . A 1
C23 C 0.7016(4) 0.3886(3) 0.02003(17) 0.0641(7) Uani 1 1 d . A 1
H23A H 0.7870 0.3265 0.0314 0.096 Uiso 1 1 calc R A 1
H23B H 0.7399 0.4551 -0.0074 0.096 Uiso 1 1 calc R A 1
H23C H 0.6268 0.3652 -0.0169 0.096 Uiso 1 1 calc R A 1
C24 C 0.2622(3) 0.5217(2) 0.22669(14) 0.0441(5) Uani 1 1 d . A 1
P2 P 0.84810(10) 0.05965(7) 0.15386(7) 0.0686(2) Uani 1 1 d . B 1
F1 F 0.8415(4) 0.1826(2) 0.1857(2) 0.1013(11) Uani 0.832(5) 1 d P B 1
F2 F 0.8494(6) -0.0678(2) 0.1279(2) 0.1197(14) Uani 0.832(5) 1 d P B 1
F3 F 0.8343(9) 0.1039(3) 0.0552(3) 0.175(3) Uani 0.832(5) 1 d P B 1
F4 F 0.8599(9) 0.0101(4) 0.2509(3) 0.159(2) Uani 0.832(5) 1 d P B 1
F5 F 1.0276(4) 0.0373(4) 0.1522(5) 0.188(3) Uani 0.832(5) 1 d P B 1
F6 F 0.6673(4) 0.0784(5) 0.1608(4) 0.161(2) Uani 0.832(5) 1 d P B 1
N6 N 0.3447(6) 0.3231(4) -0.0063(4) 0.152(2) Uani 1 1 d . . .
C25 C 0.3304(6) 0.1151(4) 0.0501(3) 0.1073(14) Uani 1 1 d . . .
H25A H 0.4074 0.0915 0.0947 0.161 Uiso 1 1 calc R . .
H25B H 0.3508 0.0654 0.0049 0.161 Uiso 1 1 calc R . .
H25C H 0.2285 0.1099 0.0730 0.161 Uiso 1 1 calc R . .
C26 C 0.3374(5) 0.2324(4) 0.0169(3) 0.0851(11) Uani 1 1 d . . .
F1A F 0.953(2) 0.1533(16) 0.1110(12) 0.110(6) Uiso 0.168(5) 1 d P B 2
F4A F 0.722(3) 0.172(2) 0.1688(15) 0.144(8) Uiso 0.168(5) 1 d P B 2
F3A F 0.950(3) -0.029(2) 0.1019(16) 0.145(8) Uiso 0.168(5) 1 d P B 2
F2A F 0.737(2) 0.0115(13) 0.2133(10) 0.082(4) Uiso 0.168(5) 1 d P B 2
F5B F 0.7479(17) 0.1012(14) 0.0758(10) 0.076(4) Uiso 0.168(5) 1 d P B 2
F6B F 0.965(3) 0.0315(18) 0.2226(14) 0.110(6) Uiso 0.168(5) 1 d P B 2

loop_
_atom_site_aniso_label
_atom_site_aniso_U_11
_atom_site_aniso_U_22
_atom_site_aniso_U_33
_atom_site_aniso_U_23
_atom_site_aniso_U_13
_atom_site_aniso_U_12
Ru1 0.03818(10) 0.04183(11) 0.03497(9) -0.00171(6) 0.00079(6) -0.00744(7)
O1 0.0516(12) 0.110(2) 0.0804(15) 0.0125(14) -0.0171(11) 0.0029(13)
O2 0.0827(15) 0.0926(17) 0.0477(10) -0.0148(11) 0.0166(10) -0.0113(13)
N1 0.0482(11) 0.0487(11) 0.0439(10) 0.0006(8) 0.0002(8) 0.0013(9)
N2 0.0524(11) 0.0436(11) 0.0491(11) 0.0003(8) 0.0050(9) -0.0093(9)
N3 0.0858(18) 0.0446(12) 0.0631(14) -0.0083(10) 0.0113(13) -0.0185(12)
N4 0.0619(14) 0.0669(15) 0.0530(12) -0.0167(11) 0.0057(10) -0.0296(12)
N5 0.0419(10) 0.0482(11) 0.0400(9) -0.0027(8) 0.0014(7) -0.0042(8)
C1 0.0425(11) 0.0414(11) 0.0377(10) -0.0004(8) 0.0022(8) -0.0033(9)
C2 0.078(2) 0.0482(15) 0.0643(17) 0.0077(13) 0.0054(14) -0.0082(14)
C3 0.0701(19) 0.0502(15) 0.0603(16) 0.0077(12) 0.0022(13) 0.0073(14)
C4 0.0382(11) 0.0660(16) 0.0393(10) -0.0087(10) 0.0017(8) 0.0000(11)
C5 0.0468(13) 0.0775(19) 0.0451(12) -0.0155(12) 0.0047(10) -0.0180(13)
C6 0.0445(14) 0.117(3) 0.0607(16) -0.0247(18) -0.0009(12) -0.0258(17)
C7 0.0390(14) 0.127(3) 0.0623(17) -0.021(2) -0.0076(12) -0.0038(17)
C8 0.0446(14) 0.088(2) 0.0533(14) -0.0081(14) -0.0008(11) 0.0110(14)
C9 0.0630(15) 0.0490(14) 0.0434(11) -0.0094(10) 0.0091(10) -0.0165(12)
C10 0.119(3) 0.056(2) 0.097(3) -0.0185(19) 0.015(2) -0.043(2)
C11 0.103(3) 0.087(3) 0.083(2) -0.026(2) 0.012(2) -0.059(2)
C12 0.092(2) 0.0454(16) 0.083(2) -0.0020(15) 0.0182(19) -0.0011(16)
C13 0.086(2) 0.0587(18) 0.079(2) 0.0100(16) 0.0076(17) -0.0091(16)
C14 0.102(3) 0.086(3) 0.108(3) 0.015(2) -0.004(2) -0.008(2)
C15 0.124(4) 0.110(4) 0.137(4) 0.033(3) -0.028(3) -0.032(3)
C16 0.0493(13) 0.0547(15) 0.0438(11) 0.0029(10) 0.0001(10) -0.0043(11)
C17 0.0492(13) 0.0498(13) 0.0415(11) -0.0013(10) -0.0002(9) -0.0100(11)
C18 0.0495(14) 0.0556(16) 0.0705(17) -0.0010(13) 0.0092(12) -0.0179(12)
C19 0.0638(18) 0.091(2) 0.0732(19) -0.0035(17) -0.0084(15) -0.0301(17)
C20 0.087(3) 0.166(4) 0.110(3) 0.000(3) -0.027(2) -0.059(3)
C21 0.138(5) 0.210(7) 0.148(5) 0.048(5) -0.070(4) -0.073(5)
C22 0.0442(12) 0.0465(13) 0.0434(11) -0.0012(9) -0.0003(9) -0.0040(10)
C23 0.0742(19) 0.0699(19) 0.0465(13) -0.0087(13) 0.0136(13) -0.0047(15)
C24 0.0361(10) 0.0597(15) 0.0371(10) -0.0084(10) 0.0021(8) -0.0067(10)
P2 0.0535(4) 0.0522(4) 0.1021(6) -0.0146(4) 0.0063(4) -0.0104(3)
F1 0.098(2) 0.0563(14) 0.157(3) -0.0347(16) -0.0126(19) -0.0195(14)
F2 0.195(4) 0.0507(15) 0.118(2) -0.0176(15) 0.010(2) -0.0262(19)
F3 0.316(8) 0.081(2) 0.110(3) 0.008(2) 0.069(4) 0.011(4)
F4 0.227(6) 0.134(3) 0.092(3) 0.000(2) -0.002(3) 0.043(4)
F5 0.0570(18) 0.154(4) 0.358(8) -0.071(5) 0.048(3) -0.006(2)
F6 0.0593(18) 0.180(5) 0.260(6) -0.089(4) -0.005(3) -0.032(2)
N6 0.140(4) 0.097(3) 0.215(6) 0.044(3) -0.075(4) -0.035(3)
C25 0.124(4) 0.095(3) 0.106(3) -0.001(3) -0.002(3) -0.031(3)
C26 0.080(2) 0.082(3) 0.093(3) -0.001(2) -0.024(2) -0.015(2)

loop_
_atom_type_symbol
_atom_type_description
_atom_type_scat_dispersion_real
_atom_type_scat_dispersion_imag
_atom_type_scat_source
C C 0.0033 0.0016 'International Tables Vol C Tables 4.2.6.8 and 6.1.1.4'
H H 0.0000 0.0000 'International Tables Vol C Tables 4.2.6.8 and 6.1.1.4'
F F 0.0171 0.0103 'International Tables Vol C Tables 4.2.6.8 and 6.1.1.4'
N N 0.0061 0.0033 'International Tables Vol C Tables 4.2.6.8 and 6.1.1.4'
O O 0.0106 0.0060 'International Tables Vol C Tables 4.2.6.8 and 6.1.1.4'
P P 0.1023 0.0942 'International Tables Vol C Tables 4.2.6.8 and 6.1.1.4'
Ru Ru -1.2594 0.8363 'International Tables Vol C Tables 4.2.6.8 and 6.1.1.4'

loop_
_geom_angle_atom_site_label_1
_geom_angle_atom_site_label_2
_geom_angle_atom_site_label_3
_geom_angle
C17 Ru1 C16 92.77(11)
C17 Ru1 C24 89.96(10)
C16 Ru1 C24 177.16(9)
C17 Ru1 N5 178.74(9)
C16 Ru1 N5 88.48(9)
C24 Ru1 N5 88.79(8)
C17 Ru1 C1 91.28(10)
C16 Ru1 C1 105.03(10)
C24 Ru1 C1 75.68(10)
N5 Ru1 C1 88.39(8)
C17 Ru1 C9 91.89(10)
C16 Ru1 C9 103.03(11)
C24 Ru1 C9 76.08(11)
N5 Ru1 C9 87.83(9)
C1 Ru1 C9 151.57(11)
C1 N1 C3 110.7(2)
C1 N1 C4 117.3(2)
C3 N1 C4 131.9(2)
C1 N2 C2 110.3(2)
C1 N2 C18 124.2(2)
C2 N2 C18 125.4(2)
C9 N3 C10 110.0(3)
C9 N3 C12 125.0(3)
C10 N3 C12 125.1(3)
C9 N4 C11 110.5(3)
C9 N4 C5 117.6(2)
C11 N4 C5 131.9(3)
C22 N5 Ru1 176.5(2)
N2 C1 N1 104.9(2)
N2 C1 Ru1 140.00(18)
N1 C1 Ru1 115.14(17)
C3 C2 N2 107.3(3)
C3 C2 H2 126.3
N2 C2 H2 126.3
C2 C3 N1 106.8(3)
C2 C3 H3 126.6
N1 C3 H3 126.6
C24 C4 C8 121.3(3)
C24 C4 N1 111.3(2)
C8 C4 N1 127.3(3)
C24 C5 C6 120.7(3)
C24 C5 N4 112.0(2)
C6 C5 N4 127.3(3)
C7 C6 C5 118.2(3)
C7 C6 H6 120.9
C5 C6 H6 120.9
C6 C7 C8 122.5(3)
C6 C7 H7 118.7
C8 C7 H7 118.7
C7 C8 C4 117.6(3)
C7 C8 H8 121.2
C4 C8 H8 121.2
N3 C9 N4 104.9(2)
N3 C9 Ru1 140.4(2)
N4 C9 Ru1 114.7(2)
C11 C10 N3 108.3(3)
C11 C10 H10 125.9
N3 C10 H10 125.9
C10 C11 N4 106.3(3)
C10 C11 H11 126.8
N4 C11 H11 126.8
N3 C12 C13 112.9(3)
N3 C12 H12A 109.0
C13 C12 H12A 109.0
N3 C12 H12B 109.0
C13 C12 H12B 109.0
H12A C12 H12B 107.8
C12 C13 C14 111.7(3)
C12 C13 H13A 109.3
C14 C13 H13A 109.3
C12 C13 H13B 109.3
C14 C13 H13B 109.3
H13A C13 H13B 107.9
C15 C14 C13 112.2(4)
C15 C14 H14A 109.2
C13 C14 H14A 109.2
C15 C14 H14B 109.2
C13 C14 H14B 109.2
H14A C14 H14B 107.9
O1 C16 Ru1 179.0(3)
O2 C17 Ru1 178.8(3)
N2 C18 C19 112.8(2)
N2 C18 H18A 109.0
C19 C18 H18A 109.0
N2 C18 H18B 109.0
C19 C18 H18B 109.0
H18A C18 H18B 107.8
C18 C19 C20 110.8(3)
C18 C19 H19A 109.5
C20 C19 H19A 109.5
C18 C19 H19B 109.5
C20 C19 H19B 109.5
H19A C19 H19B 108.1
C21 C20 C19 113.0(5)
C21 C20 H20A 109.0
C19 C20 H20A 109.0
C21 C20 H20B 109.0
C19 C20 H20B 109.0
H20A C20 H20B 107.8
N5 C22 C23 179.3(3)
C4 C24 C5 119.6(2)
C4 C24 Ru1 120.55(19)
C5 C24 Ru1 119.7(2)
F5 P2 F6 176.7(4)
F5 P2 F1 93.3(2)
F6 P2 F1 86.9(2)
F5 P2 F4 87.5(3)
F6 P2 F4 89.2(3)
F1 P2 F4 87.2(2)
F5 P2 F3 93.0(4)
F6 P2 F3 90.2(4)
F1 P2 F3 95.4(2)
F4 P2 F3 177.3(3)
F5 P2 F2 88.4(3)
F6 P2 F2 91.1(3)
F1 P2 F2 175.9(2)
F4 P2 F2 89.2(2)
F3 P2 F2 88.3(2)
C26 C25 H25A 109.5
C26 C25 H25B 109.5
H25A C25 H25B 109.5
C26 C25 H25C 109.5
H25A C25 H25C 109.5
H25B C25 H25C 109.5
N6 C26 C25 177.8(5)

loop_
_geom_bond_atom_site_label_1
_geom_bond_atom_site_label_2
_geom_bond_distance
Ru1 C17 1.863(2)
Ru1 C16 1.959(3)
Ru1 C24 2.052(2)
Ru1 N5 2.1012(19)
Ru1 C1 2.107(2)
Ru1 C9 2.107(3)
O1 C16 1.126(3)
O2 C17 1.130(3)
N1 C1 1.367(3)
N1 C3 1.376(4)
N1 C4 1.428(3)
N2 C1 1.339(3)
N2 C2 1.395(4)
N2 C18 1.457(4)
N3 C9 1.341(4)
N3 C10 1.385(5)
N3 C12 1.448(5)
N4 C9 1.368(4)
N4 C11 1.382(4)
N4 C5 1.416(4)
N5 C22 1.130(3)
C2 C3 1.333(5)
C2 H2 0.9300
C3 H3 0.9300
C4 C24 1.365(4)
C4 C8 1.395(4)
C5 C24 1.369(4)
C5 C6 1.400(4)
C6 C7 1.364(6)
C6 H6 0.9300
C7 C8 1.377(5)
C7 H7 0.9300
C8 H8 0.9300
C10 C11 1.326(6)
C10 H10 0.9300
C11 H11 0.9300
C12 C13 1.507(5)
C12 H12A 0.9700
C12 H12B 0.9700
C13 C14 1.536(6)
C13 H13A 0.9700
C13 H13B 0.9700
C14 C15 1.493(7)
C14 H14A 0.9700
C14 H14B 0.9700
C15 H15A 0.9600
C15 H15B 0.9600
C15 H15C 0.9600
C18 C19 1.514(5)
C18 H18A 0.9700
C18 H18B 0.9700
C19 C20 1.555(5)
C19 H19A 0.9700
C19 H19B 0.9700
C20 C21 1.422(8)
C20 H20A 0.9700
C20 H20B 0.9700
C21 H21A 0.9600
C21 H21B 0.9600
C21 H21C 0.9600
C22 C23 1.453(3)
C23 H23A 0.9600
C23 H23B 0.9600
C23 H23C 0.9600
P2 F5 1.538(3)
P2 F6 1.553(3)
P2 F1 1.567(3)
P2 F4 1.574(4)
P2 F3 1.583(4)
P2 F2 1.589(3)
N6 C26 1.105(6)
C25 C26 1.438(6)
C25 H25A 0.9600
C25 H25B 0.9600
C25 H25C 0.9600
F4A F5B 1.74(3)
